data_2005277
loop_
_publ_author_name
'Dastidar, P.'
'Goldberg, I.'

_publ_section_title
;
 Zinc--<i>meso</i>-tetra-<i>p</i>-tolylporphyrin and its Chlorotoluene
 Channel-Type Clathrate with \p--\p and C---H&#x00B7;&#x00B7;&#x00B7;\p
 Interaction Modes Stabilizing the Porphyrin Host Lattice
;
_journal_issue 8
_journal_name_full 'Acta Crystallographica Section C'
_journal_page_first 1976
_journal_page_last 1980
_journal_paper_doi 10.1107/S0108270196002338
_journal_volume 52
_journal_year 1996
_chemical_formula_iupac '[Zn (C48 H36 N4] , C7 H7 Cl'
_chemical_formula_moiety 'C48 H36 N4 Zn , C7 H7 Cl'
_chemical_formula_sum 'C55 H43 Cl N4 Zn'
_chemical_formula_weight 860.8
_chemical_name_systematic
;
zinc-meso-tetra-p-tolylporphyrin m-chlorotoluene solvate
;
_space_group_IT_number 15
_symmetry_cell_setting monoclinic
_symmetry_space_group_name_Hall '-C 2yc'
_symmetry_space_group_name_H-M 'C 1 2/c 1'
_audit_creation_method SHELXL
_cell_angle_alpha 90.00(1)
_cell_angle_beta 112.03(2)
_cell_angle_gamma 90.00(1)
_cell_formula_units_Z 4
_cell_length_a 32.468(9)
_cell_length_b 9.532(1)
_cell_length_c 15.048(2)
_cell_measurement_reflns_used 25
_cell_measurement_temperature 297(2)
_cell_measurement_theta_max 11.8
_cell_measurement_theta_min 5.9
_cell_volume 4317.1(15)
_computing_cell_refinement 'CAD-4 Software'
_computing_data_collection 'CAD-4 Software (Enraf-Nonius, 1989)'
_computing_data_reduction 'CADINT - locally developed software'
_computing_molecular_graphics 'ORTEPII (Johnson, 1976)'
_computing_publication_material 'SHELXL-93 (Sheldrick, 1993), PARST (Nardelli, 1983)'
_computing_structure_refinement 'SHELXL93 (Sheldrick, 1993)'
_computing_structure_solution 'SHELXS86 (Sheldrick, 1990)'
_diffrn_ambient_temperature 297(2)
_diffrn_measurement_device 'Enraf-Nonius CAD-4 diffractometer'
_diffrn_measurement_method \w/2\q
_diffrn_radiation_monochromator graphite
_diffrn_radiation_source 'fine-focus sealed tube'
_diffrn_radiation_type MoK\a
_diffrn_radiation_wavelength 0.71070
_diffrn_reflns_av_R_equivalents 0.0361
_diffrn_reflns_av_sigmaI/netI 0.1190
_diffrn_reflns_limit_h_max 34
_diffrn_reflns_limit_h_min -37
_diffrn_reflns_limit_k_max 11
_diffrn_reflns_limit_k_min 0
_diffrn_reflns_limit_l_max 17
_diffrn_reflns_limit_l_min 0
_diffrn_reflns_number 3065
_diffrn_reflns_theta_max 24.98
_diffrn_reflns_theta_min 2.24
_diffrn_standards_decay_% 7
_diffrn_standards_interval_time 90
_diffrn_standards_number 3
_exptl_absorpt_coefficient_mu 0.674
_exptl_absorpt_correction_type none
_exptl_crystal_colour dark
_exptl_crystal_density_diffrn 1.324
_exptl_crystal_density_meas 1.3
_exptl_crystal_density_method floatation
_exptl_crystal_description needle
_exptl_crystal_F_000 1792
_exptl_crystal_size_max 0.5
_exptl_crystal_size_mid 0.2
_exptl_crystal_size_min 0.2
_refine_diff_density_max 1.54
_refine_diff_density_min -0.44
_refine_ls_extinction_method none
_refine_ls_goodness_of_fit_all 1.405
_refine_ls_goodness_of_fit_obs 1.669
_refine_ls_hydrogen_treatment noref
_refine_ls_matrix_type full
_refine_ls_number_parameters 241
_refine_ls_number_reflns 3018
_refine_ls_number_restraints 0
_refine_ls_restrained_S_all 1.405
_refine_ls_restrained_S_obs 1.669
_refine_ls_R_factor_all 0.1391
_refine_ls_R_factor_obs 0.0975
_refine_ls_shift/esd_max 0.000
_refine_ls_shift/esd_mean 0.000
_refine_ls_structure_factor_coef Fsqd
_refine_ls_weighting_details 'w = 1/[\s^2^(Fo^2^)+(0.1000P)^2^] where P=(Fo^2^+2Fc^2^)/3'
_refine_ls_weighting_scheme calc
_refine_ls_wR_factor_all 0.2834
_refine_ls_wR_factor_obs 0.2656
_reflns_number_observed 1936
_reflns_number_total 3018
_reflns_observed_criterion >2sigma(I)
_cod_data_source_file mu1248.cif
_cod_data_source_block 2
_cod_depositor_comments
;
The following automatic conversions were performed:

'_refine_ls_weighting_scheme' value 'calc w =
1/[\s^2^(Fo^2^)+(0.1000P)^2^] where P=(Fo^2^+2Fc^2^)/3' was changed
to 'calc'. New tag '_refine_ls_weighting_details' was created. The
value of the new tag was set to 'w = 1/[\s^2^(Fo^2^)+(0.1000P)^2^]
where P=(Fo^2^+2Fc^2^)/3'.

Automatic conversion script
Id: cif_fix_values 3143 2015-03-26 13:38:13Z robertas 
;
_cod_original_cell_volume 4317(2)
_cod_original_sg_symbol_H-M 'C 2/c'
_cod_database_code 2005277

loop_
_symmetry_equiv_pos_as_xyz
'x, y, z'
'x, -y, z+1/2'
'x+1/2, y+1/2, z'
'x+1/2, -y+1/2, z+1/2'
'-x, -y, -z'
'-x, y, -z-1/2'
'-x+1/2, -y+1/2, -z'
'-x+1/2, y+1/2, -z-1/2'

loop_
_atom_site_aniso_label
_atom_site_aniso_U_11
_atom_site_aniso_U_22
_atom_site_aniso_U_33
_atom_site_aniso_U_12
_atom_site_aniso_U_13
_atom_site_aniso_U_23
N1 0.035(4) 0.052(5) 0.033(4) 0.006(4) 0.012(3) -0.001(3)
N2 0.038(5) 0.048(4) 0.030(4) 0.010(4) 0.012(3) 0.001(3)
C3 0.030(5) 0.046(5) 0.037(5) 0.006(4) 0.014(4) -0.001(4)
C4 0.037(6) 0.044(5) 0.041(5) 0.005(4) 0.015(4) 0.004(4)
C5 0.033(5) 0.046(5) 0.038(5) 0.011(4) 0.012(4) 0.004(4)
C6 0.040(6) 0.069(7) 0.034(5) 0.014(5) 0.012(4) 0.013(5)
C7 0.041(6) 0.083(8) 0.026(4) 0.012(5) 0.005(4) 0.006(5)
C8 0.038(5) 0.056(5) 0.031(4) 0.009(6) 0.010(4) 0.003(5)
C9 0.047(6) 0.040(5) 0.028(4) 0.003(4) 0.010(4) 0.000(4)
C10 0.045(6) 0.040(5) 0.040(5) -0.001(4) 0.017(4) -0.004(4)
C11 0.044(6) 0.063(7) 0.038(5) 0.006(5) 0.020(4) -0.002(5)
C12 0.038(6) 0.069(7) 0.042(5) 0.011(5) 0.017(4) -0.001(5)
C13 0.033(6) 0.061(7) 0.039(5) 0.004(5) 0.013(4) -0.004(5)
C14 0.039(7) 0.055(7) 0.093(9) 0.001(5) 0.023(6) -0.007(6)
C15 0.042(7) 0.083(10) 0.077(8) -0.001(6) 0.008(6) -0.019(7)
C16 0.046(7) 0.082(9) 0.060(7) 0.010(6) 0.016(5) -0.007(6)
C17 0.047(8) 0.058(8) 0.111(10) 0.005(6) 0.018(7) -0.009(7)
C18 0.039(7) 0.068(8) 0.086(9) 0.007(6) 0.013(6) -0.003(6)
C19 0.031(7) 0.143(13) 0.090(10) 0.031(8) 0.006(6) -0.014(9)
C20 0.043(6) 0.037(5) 0.036(5) 0.014(4) 0.013(4) 0.005(4)
C21 0.050(6) 0.061(7) 0.041(5) 0.002(5) 0.015(4) 0.002(5)
C22 0.051(6) 0.081(7) 0.037(5) -0.005(7) 0.019(4) -0.006(6)
C23 0.048(7) 0.061(7) 0.037(5) 0.012(5) 0.013(5) -0.008(5)
C24 0.098(10) 0.049(7) 0.050(7) -0.008(6) 0.017(6) -0.010(5)
C25 0.095(10) 0.053(7) 0.038(6) 0.003(6) 0.020(6) 0.001(5)
C26 0.106(11) 0.086(10) 0.043(6) 0.004(8) 0.013(7) -0.009(6)
Zn27 0.0356(9) 0.0537(9) 0.0307(8) 0.0105(9) 0.0113(6) -0.0006(8)

loop_
_atom_site_label
_atom_site_occupancy
_atom_site_fract_x
_atom_site_fract_y
_atom_site_fract_z
_atom_site_U_iso_or_equiv
_atom_site_thermal_displace_type
_atom_site_calc_flag
_atom_site_refinement_flags
_atom_site_type_symbol
N1 1 .1943(2) .2798(7) .3808(5) .040(2) Uani d . N
N2 1 .2824(2) .1717(8) .4180(5) .039(2) Uani d . N
C3 1 .3266(3) .1315(9) .4490(6) .037(2) Uani d . C
C4 1 .1439(3) .3710(9) .4548(6) .041(2) Uani d . C
C5 1 .1540(3) .329(1) .3769(6) .039(2) Uani d . C
C6 1 .1233(3) .329(1) .2790(6) .049(2) Uani d . C
H6 1 .0939(3) .359(1) .2568(6) .058 Uiso calc R H
C7 1 .1449(3) .277(1) .2253(6) .052(3) Uani d . C
H7 1 .1330(3) .264(1) .1592(6) .062 Uiso calc R H
C8 1 .1896(3) .246(1) .2888(6) .043(2) Uani d . C
C9 1 .2225(3) .1903(9) .2586(6) .039(2) Uani d . C
C10 1 .2664(3) .1583(9) .3201(6) .041(2) Uani d . C
C11 1 .3003(3) .111(1) .2879(7) .047(2) Uani d . C
H11 1 .2975(3) .094(1) .2250(7) .056 Uiso calc R H
C12 1 .3377(3) .095(1) .3688(6) .049(3) Uani d . C
H12 1 .3655(3) .066(1) .3711(6) .058 Uiso calc R H
C13 1 .0981(3) .428(1) .4352(6) .044(2) Uani d . C
C14 1 .0610(4) .341(1) .4033(8) .063(3) Uani d . C
H14 1 .0646(4) .245(1) .3979(8) .076 Uiso calc R H
C15 1 .0186(4) .395(1) .3794(8) .072(4) Uani d . C
H15 1 -.0057(4) .335(1) .3579(8) .086 Uiso calc R H
C16 1 .0118(4) .534(1) .3868(8) .064(3) Uani d . C
C17 1 .0485(4) .623(1) .4193(9) .075(4) Uani d . C
H17 1 .0444(4) .718(1) .4254(9) .09 Uiso calc R H
C18 1 .0920(4) .568(1) .4433(8) .068(3) Uani d . C
H18 1 .1164(4) .628(1) .4646(8) .081 Uiso calc R H
C19 1 -.0345(4) .602(2) .3600(9) .093(5) Uani d . C
H19A 1 -.0312(4) .701(2) .3708(9) .139 Uiso calc R H
H19B 1 -.0492(4) .563(2) .3989(9) .139 Uiso calc R H
H19C 1 -.0519(4) .584(2) .2936(9) .139 Uiso calc R H
C20 1 .2095(3) .1658(9) .1533(6) .039(2) Uani d . C
C21 1 .2126(3) .275(1) .0951(7) .051(3) Uani d . C
H21 1 .2242(3) .361(1) .1213(7) .061 Uiso calc R H
C22 1 .1978(3) .252(1) -.0038(6) .056(3) Uani d . C
H22 1 .2004(3) .324(1) -.0432(6) .067 Uiso calc R H
C23 1 .1799(3) .129(1) -.0435(6) .050(3) Uani d . C
C24 1 .1782(4) .021(1) .0153(7) .069(4) Uani d . C
H24 1 .1669(4) -.065(1) -.0114(7) .083 Uiso calc R H
C25 1 .1926(4) .039(1) .1122(7) .063(3) Uani d . C
H25 1 .1911(4) -.036(1) .1508(7) .076 Uiso calc R H
C26 1 .1627(5) .112(1) -0.1536(7) .083(4) Uani d . C
H26A 1 .1510(5) .019(1) -0.1709(7) .124 Uiso calc R H
H26B 1 .1867(5) .127(1) -0.1751(7) .124 Uiso calc R H
H26C 1 .1397(5) .180(1) -0.1831(7) .124 Uiso calc R H
Zn27 1 .25 .25 .5 .0403(5) Uani d S Zn

loop_
_atom_type_symbol
_atom_type_description
_atom_type_scat_dispersion_real
_atom_type_scat_dispersion_imag
_atom_type_scat_source
C C 0.0033 0.0016 'International Tables Vol C Tables 4.2.6.8 and 6.1.1.4'
H H 0.0000 0.0000 'International Tables Vol C Tables 4.2.6.8 and 6.1.1.4'
N N 0.0061 0.0033 'International Tables Vol C Tables 4.2.6.8 and 6.1.1.4'
Zn Zn 0.2839 1.4301 'International Tables Vol C Tables 4.2.6.8 and 6.1.1.4'
Cl Cl 0.1484 0.1585 'International Tables Vol C Tables 4.2.6.8 and 6.1.1.4'

loop_
_geom_angle_atom_site_label_1
_geom_angle_atom_site_label_2
_geom_angle_atom_site_label_3
_geom_angle_site_symmetry_1
_geom_angle_site_symmetry_3
_geom_angle
_geom_angle_publ_flag
C5 N1 C8 . . 107.0(7) no
C5 N1 Zn27 . . 127.3(6) no
C8 N1 Zn27 . . 125.6(6) no
C10 N2 C3 . . 105.3(7) no
C10 N2 Zn27 . . 127.6(6) no
C3 N2 Zn27 . . 127.0(5) no
N2 C3 C4 . 7_556 124.8(8) no
N2 C3 C12 . . 109.9(7) no
C4 C3 C12 7_556 . 125.3(8) no
C5 C4 C3 . 7_556 125.5(9) no
C5 C4 C13 . . 117.7(8) no
C3 C4 C13 7_556 . 116.7(8) no
N1 C5 C4 . . 125.8(8) no
N1 C5 C6 . . 109.1(8) no
C4 C5 C6 . . 125.1(9) no
C7 C6 C5 . . 107.6(9) no
C6 C7 C8 . . 107.4(8) no
N1 C8 C9 . . 127.0(8) no
N1 C8 C7 . . 108.9(8) no
C9 C8 C7 . . 124.1(8) no
C10 C9 C8 . . 124.8(8) no
C10 C9 C20 . . 118.3(8) no
C8 C9 C20 . . 116.9(8) no
N2 C10 C9 . . 124.5(8) no
N2 C10 C11 . . 111.3(8) no
C9 C10 C11 . . 124.2(8) no
C12 C11 C10 . . 105.8(8) no
C11 C12 C3 . . 107.7(9) no
C18 C13 C14 . . 118.6(10) no
C18 C13 C4 . . 119.9(9) no
C14 C13 C4 . . 121.4(9) no
C15 C14 C13 . . 121.1(11) no
C16 C15 C14 . . 121.3(12) no
C15 C16 C17 . . 118.8(11) no
C15 C16 C19 . . 124.1(12) no
C17 C16 C19 . . 117.1(11) no
C16 C17 C18 . . 120.2(11) no
C13 C18 C17 . . 120.1(11) no
C25 C20 C21 . . 119.2(9) no
C25 C20 C9 . . 121.2(8) no
C21 C20 C9 . . 119.6(8) no
C20 C21 C22 . . 118.7(10) no
C23 C22 C21 . . 121.6(10) no
C22 C23 C24 . . 118.8(9) no
C22 C23 C26 . . 119.2(10) no
C24 C23 C26 . . 122.0(10) no
C25 C24 C23 . . 121.3(10) no
C24 C25 C20 . . 120.3(10) no
N1 Zn27 N1 . 7_556 179.998(2) no
N1 Zn27 N2 . . 90.4(3) no
N1 Zn27 N2 7_556 . 89.6(3) no
N1 Zn27 N2 . 7_556 89.6(3) no
N1 Zn27 N2 7_556 7_556 90.4(3) no
N2 Zn27 N2 . 7_556 179.997(2) no

loop_
_geom_bond_atom_site_label_1
_geom_bond_atom_site_label_2
_geom_bond_site_symmetry_2
_geom_bond_distance
_geom_bond_publ_flag
N1 C5 . 1.371(12) no
N1 C8 . 1.374(10) no
N1 Zn27 . 2.033(7) no
N2 C10 . 1.372(11) no
N2 C3 . 1.386(11) no
N2 Zn27 . 2.040(7) no
C3 C4 7_556 1.404(12) no
C3 C12 . 1.427(12) no
C4 C5 . 1.389(12) no
C4 C3 7_556 1.404(12) no
C4 C13 . 1.504(13) no
C5 C6 . 1.435(12) no
C6 C7 . 1.345(13) no
C7 C8 . 1.439(12) no
C8 C9 . 1.411(13) no
C9 C10 . 1.411(13) no
C9 C20 . 1.498(11) no
C10 C11 . 1.433(13) no
C11 C12 . 1.368(12) no
C13 C18 . 1.365(14) no
C13 C14 . 1.389(14) no
C14 C15 . 1.385(15) no
C15 C16 . 1.35(2) no
C16 C17 . 1.39(2) no
C16 C19 . 1.547(15) no
C17 C18 . 1.42(2) no
C20 C25 . 1.379(13) no
C20 C21 . 1.387(13) no
C21 C22 . 1.398(12) no
C22 C23 . 1.349(14) no
C23 C24 . 1.370(15) no
C23 C26 . 1.545(13) no
C24 C25 . 1.364(13) no
Zn27 N1 7_556 2.033(7) no
Zn27 N2 7_556 2.040(7) no
